data_4316746
loop_
_publ_author_name
'Svetlana V. Eliseeva'
'Dmitry N. Pleshkov'
'Konstantin A. Lyssenko'
'Leonid S. Lepnev'
'Jean-Claude G. B\"unzli'
'Natalia P. Kuzmina'

_publ_section_title
;
 Highly Luminescent and Triboluminescent Coordination Polymers Assembled
 from Lanthanide \b-Diketonates and Aromatic Bidentate O-Donor Ligands
;
_journal_name_full 'Inorganic Chemistry'
_journal_page_first 9300
_journal_page_last 9311
_journal_paper_doi 10.1021/ic100974e
_journal_volume 49
_journal_year 2010
_chemical_formula_moiety 'C25 H13 Eu F18 O10'
_chemical_formula_sum 'C25 H13 Eu F18 O10'
_chemical_formula_weight 967.31
_chemical_name_systematic
; 
 ? 
;
_space_group_IT_number 2
_symmetry_cell_setting triclinic
_symmetry_space_group_name_Hall '-P 1'
_symmetry_space_group_name_H-M 'P -1'
_atom_sites_solution_hydrogens geom
_atom_sites_solution_primary direct
_atom_sites_solution_secondary difmap
_audit_creation_method SHELXL-97
_cell_angle_alpha 82.3555(8)
_cell_angle_beta 77.7317(9)
_cell_angle_gamma 70.5247(8)
_cell_formula_units_Z 2
_cell_length_a 8.7369(4)
_cell_length_b 12.4935(6)
_cell_length_c 16.1239(8)
_cell_measurement_reflns_used 999
_cell_measurement_temperature 100(2)
_cell_measurement_theta_max 29
_cell_measurement_theta_min 3
_cell_volume 1617.71(13)
_computing_cell_refinement 'Bruker SAINT'
_computing_data_collection 'Bruker APEX II'
_computing_data_reduction 'Bruker SAINT'
_computing_molecular_graphics 'Bruker SHELXTL'
_computing_publication_material 'Bruker SHELXTL'
_computing_structure_refinement 'SHELXL-97 (Sheldrick, 1997)'
_computing_structure_solution 'SHELXS-97 (Sheldrick, 1997)'
_diffrn_ambient_temperature 100(2)
_diffrn_measured_fraction_theta_full 0.995
_diffrn_measured_fraction_theta_max 0.995
_diffrn_measurement_device_type 'Bruker APEX II CCD area detector''
_diffrn_measurement_method 'omega scans'
_diffrn_radiation_monochromator graphite
_diffrn_radiation_source 'fine-focus sealed tube'
_diffrn_radiation_type MoK\a
_diffrn_radiation_wavelength 0.71073
_diffrn_reflns_av_R_equivalents 0.0241
_diffrn_reflns_av_sigmaI/netI 0.0330
_diffrn_reflns_limit_h_max 11
_diffrn_reflns_limit_h_min -11
_diffrn_reflns_limit_k_max 16
_diffrn_reflns_limit_k_min -17
_diffrn_reflns_limit_l_max 21
_diffrn_reflns_limit_l_min -21
_diffrn_reflns_number 19142
_diffrn_reflns_theta_full 29.00
_diffrn_reflns_theta_max 29.00
_diffrn_reflns_theta_min 1.73
_exptl_absorpt_coefficient_mu 2.095
_exptl_absorpt_correction_T_max 0.717
_exptl_absorpt_correction_T_min 0.473
_exptl_absorpt_correction_type multi-scan
_exptl_absorpt_process_details SADABS
_exptl_crystal_colour colorless
_exptl_crystal_density_diffrn 1.986
_exptl_crystal_density_method 'not measured'
_exptl_crystal_description prism
_exptl_crystal_F_000 936
_exptl_crystal_size_max 0.42
_exptl_crystal_size_mid 0.22
_exptl_crystal_size_min 0.17
_refine_diff_density_max 1.173
_refine_diff_density_min -1.259
_refine_diff_density_rms 0.090
_refine_ls_extinction_method none
_refine_ls_goodness_of_fit_ref 0.998
_refine_ls_hydrogen_treatment constr
_refine_ls_matrix_type full
_refine_ls_number_parameters 499
_refine_ls_number_reflns 8534
_refine_ls_number_restraints 0
_refine_ls_restrained_S_all 0.998
_refine_ls_R_factor_all 0.0293
_refine_ls_R_factor_gt 0.0256
_refine_ls_shift/su_max 0.010
_refine_ls_shift/su_mean 0.004
_refine_ls_structure_factor_coef Fsqd
_refine_ls_weighting_details 'calc w=1/[\s^2^(Fo^2^)+(0.0347P)^2^+0.9773P] where P=(Fo^2^+2Fc^2^)/3'
_refine_ls_weighting_scheme calc
_refine_ls_wR_factor_gt 0.0621
_refine_ls_wR_factor_ref 0.0641
_reflns_number_gt 7836
_reflns_number_total 8534
_reflns_threshold_expression I>2\s(I)
_cod_data_source_file ic100974e_si_003_1.cif
_cod_data_source_block euhfa3_acetbz
_cod_depositor_comments
;
The following automatic conversions were performed:

'_symmetry_cell_setting' value 'Triclinic' changed to 'triclinic'
according to the built-in table from CIF Core dictionary named
'cif_core.dic' version 2.4.1 from 2010-06-29.

Automatic conversion script
Id: cif_fix_values 1646 2011-03-28 12:23:43Z adriana 
;
_cod_database_code 4316746

loop_
_symmetry_equiv_pos_as_xyz
'x, y, z'
'-x, -y, -z'

loop_
_atom_site_label
_atom_site_type_symbol
_atom_site_fract_x
_atom_site_fract_y
_atom_site_fract_z
_atom_site_U_iso_or_equiv
_atom_site_adp_type
_atom_site_occupancy
_atom_site_symmetry_multiplicity
_atom_site_calc_flag
_atom_site_refinement_flags
_atom_site_disorder_assembly
_atom_site_disorder_group
Eu1 Eu -0.076018(13) 0.280877(9) -0.261752(7) 0.01618(4) Uani 1 1 d . . .
O1 O -0.2331(2) 0.29860(14) -0.36757(10) 0.0213(3) Uani 1 1 d . . .
O2 O 0.10870(19) 0.20527(14) -0.38559(10) 0.0188(3) Uani 1 1 d . . .
O3 O -0.3100(2) 0.25079(14) -0.17128(11) 0.0228(3) Uani 1 1 d . . .
O4 O -0.0682(2) 0.08526(14) -0.26426(11) 0.0235(3) Uani 1 1 d . . .
O5 O -0.0938(2) 0.34736(13) -0.12536(10) 0.0220(3) Uani 1 1 d . . .
O6 O -0.2474(2) 0.47290(14) -0.26083(11) 0.0234(3) Uani 1 1 d . . .
O7 O 0.1482(2) 0.15090(14) -0.19899(10) 0.0238(3) Uani 1 1 d . . .
O8 O 0.2735(2) -0.00790(14) -0.12620(10) 0.0232(3) Uani 1 1 d . . .
O9 O 0.1180(2) 0.38672(14) -0.29645(10) 0.0229(3) Uani 1 1 d . . .
O10 O 0.2056(2) 0.50859(15) -0.39378(11) 0.0257(4) Uani 1 1 d . . .
F1 F -0.47028(19) 0.22944(14) -0.41875(11) 0.0360(4) Uani 1 1 d . . .
F2 F -0.3323(2) 0.22601(16) -0.54630(11) 0.0387(4) Uani 1 1 d . . .
F3 F -0.43561(18) 0.38276(12) -0.48484(11) 0.0319(3) Uani 1 1 d . . .
F4 F 0.3376(2) 0.15538(14) -0.54333(11) 0.0402(4) Uani 1 1 d . . .
F5 F 0.2298(2) 0.02753(15) -0.55243(11) 0.0381(4) Uani 1 1 d . . .
F6 F 0.3433(2) 0.01969(15) -0.44632(10) 0.0383(4) Uani 1 1 d . . .
F7 F -0.5189(3) 0.11022(15) -0.01005(12) 0.0541(6) Uani 1 1 d . . .
F8 F -0.4975(2) 0.27508(17) -0.01609(12) 0.0482(5) Uani 1 1 d . . .
F9 F -0.63450(19) 0.23986(16) -0.09834(11) 0.0417(4) Uani 1 1 d . . .
F10 F -0.0870(2) -0.12375(14) -0.30435(10) 0.0408(4) Uani 1 1 d . . .
F11 F -0.1074(2) -0.17491(12) -0.17093(10) 0.0360(4) Uani 1 1 d . . .
F12 F 0.1095(2) -0.13714(14) -0.23897(12) 0.0392(4) Uani 1 1 d . . .
F13 F -0.3016(3) 0.39336(19) 0.05040(11) 0.0541(5) Uani 1 1 d . . .
F14 F -0.0421(2) 0.35459(15) 0.02849(10) 0.0425(4) Uani 1 1 d . . .
F15 F -0.1930(3) 0.52815(14) 0.03477(11) 0.0460(5) Uani 1 1 d . . .
F16 F -0.5262(4) 0.7205(3) -0.1814(2) 0.0661(12) Uani 0.870(4) 1 d P A 1
F17 F -0.3101(3) 0.72912(17) -0.27042(16) 0.0386(5) Uani 0.870(4) 1 d P A 1
F18 F -0.4721(3) 0.65742(17) -0.30703(19) 0.0519(7) Uani 0.870(4) 1 d P A 1
F18' F -0.548(2) 0.6561(12) -0.2472(13) 0.0519(7) Uani 0.130(4) 1 d P A 2
F17' F -0.350(2) 0.7127(12) -0.2975(11) 0.0386(5) Uani 0.130(4) 1 d P A 2
F16' F -0.464(3) 0.733(2) -0.1772(18) 0.0661(12) Uani 0.130(4) 1 d P A 2
C1 C -0.2061(3) 0.24939(18) -0.43452(14) 0.0176(4) Uani 1 1 d . . .
C2 C -0.0569(3) 0.18014(19) -0.47620(14) 0.0194(4) Uani 1 1 d . . .
H2A H -0.0546 0.1435 -0.5246 0.023 Uiso 1 1 calc R . .
C3 C 0.0893(3) 0.16397(18) -0.44758(14) 0.0175(4) Uani 1 1 d . . .
C4 C -0.3615(3) 0.2716(2) -0.47261(16) 0.0218(5) Uani 1 1 d . . .
C5 C 0.2513(3) 0.0907(2) -0.49838(14) 0.0209(4) Uani 1 1 d . . .
C6 C -0.3449(3) 0.16598(19) -0.13218(14) 0.0182(4) Uani 1 1 d . . .
C7 C -0.2645(3) 0.05171(19) -0.14617(14) 0.0201(4) Uani 1 1 d . . .
H7A H -0.2997 -0.0053 -0.1099 0.024 Uiso 1 1 calc R . .
C8 C -0.1318(3) 0.02062(18) -0.21364(14) 0.0183(4) Uani 1 1 d . . .
C9 C -0.5004(3) 0.1974(2) -0.06343(16) 0.0244(5) Uani 1 1 d . . .
C10 C -0.0542(3) -0.1054(2) -0.23155(15) 0.0247(5) Uani 1 1 d . . .
C11 C -0.1787(3) 0.4356(2) -0.08936(15) 0.0233(5) Uani 1 1 d . . .
C12 C -0.2786(3) 0.5362(2) -0.12393(16) 0.0295(5) Uani 1 1 d . . .
H12A H -0.3311 0.5991 -0.0896 0.035 Uiso 1 1 calc R . .
C13 C -0.3035(3) 0.54684(19) -0.20700(16) 0.0227(5) Uani 1 1 d . A .
C14 C -0.1787(4) 0.4289(2) 0.00688(16) 0.0308(6) Uani 1 1 d . . .
C15 C -0.4084(3) 0.6640(2) -0.24007(17) 0.0285(5) Uani 1 1 d . . .
C16 C 0.2673(3) 0.0679(2) -0.19312(14) 0.0200(4) Uani 1 1 d . . .
C17 C 0.4207(3) 0.0381(3) -0.25845(17) 0.0319(6) Uani 1 1 d . . .
H17A H 0.4259 0.1056 -0.2961 0.048 Uiso 1 1 calc R . .
H17B H 0.4202 -0.0218 -0.2919 0.048 Uiso 1 1 calc R . .
H17C H 0.5170 0.0107 -0.2303 0.048 Uiso 1 1 calc R . .
C18 C 0.1313(3) 0.0008(2) -0.06284(14) 0.0206(4) Uani 1 1 d . . .
C19 C 0.0914(3) -0.0990(2) -0.04078(15) 0.0229(5) Uani 1 1 d . . .
H19A H 0.1552 -0.1661 -0.0690 0.028 Uiso 1 1 calc R . .
C20 C 0.0428(3) 0.09976(19) -0.02315(14) 0.0221(5) Uani 1 1 d . . .
H20A H 0.0730 0.1670 -0.0391 0.027 Uiso 1 1 calc R . .
C21 C 0.3289(4) 0.4557(3) -0.27193(18) 0.0346(6) Uani 1 1 d . . .
H21A H 0.3158 0.4160 -0.2155 0.052 Uiso 1 1 calc R . .
H21B H 0.3100 0.5363 -0.2658 0.052 Uiso 1 1 calc R . .
H21C H 0.4411 0.4218 -0.3030 0.052 Uiso 1 1 calc R . .
C22 C 0.2069(3) 0.44484(19) -0.32006(14) 0.0198(4) Uani 1 1 d . . .
C23 C 0.0993(3) 0.50238(19) -0.44675(14) 0.0200(4) Uani 1 1 d . . .
C24 C -0.0600(3) 0.5752(2) -0.43553(16) 0.0244(5) Uani 1 1 d . . .
H24A H -0.0994 0.6263 -0.3915 0.029 Uiso 1 1 calc R . .
C25 C -0.1623(3) 0.5723(2) -0.49000(16) 0.0248(5) Uani 1 1 d . . .
H25A H -0.2734 0.6210 -0.4836 0.030 Uiso 1 1 calc R . .

loop_
_atom_site_aniso_label
_atom_site_aniso_U_11
_atom_site_aniso_U_22
_atom_site_aniso_U_33
_atom_site_aniso_U_23
_atom_site_aniso_U_13
_atom_site_aniso_U_12
Eu1 0.01732(6) 0.01558(6) 0.01432(6) 0.00014(4) -0.00075(4) -0.00517(4)
O1 0.0166(8) 0.0240(8) 0.0211(8) -0.0041(6) -0.0009(6) -0.0041(6)
O2 0.0158(7) 0.0238(8) 0.0157(7) -0.0010(6) -0.0017(6) -0.0055(6)
O3 0.0229(8) 0.0185(8) 0.0242(8) -0.0012(6) 0.0022(7) -0.0070(6)
O4 0.0242(9) 0.0197(8) 0.0248(8) -0.0034(6) 0.0027(7) -0.0081(7)
O5 0.0273(9) 0.0191(8) 0.0181(8) -0.0010(6) -0.0009(6) -0.0070(7)
O6 0.0269(9) 0.0177(8) 0.0226(8) 0.0015(6) -0.0031(7) -0.0051(7)
O7 0.0297(9) 0.0213(8) 0.0185(8) 0.0022(6) -0.0080(7) -0.0046(7)
O8 0.0232(8) 0.0227(8) 0.0193(8) 0.0056(6) -0.0045(6) -0.0037(7)
O9 0.0251(9) 0.0247(8) 0.0204(8) 0.0053(6) -0.0055(7) -0.0117(7)
O10 0.0262(9) 0.0341(9) 0.0234(8) 0.0088(7) -0.0091(7) -0.0191(8)
F1 0.0268(8) 0.0433(9) 0.0445(9) 0.0125(8) -0.0110(7) -0.0227(7)
F2 0.0284(8) 0.0526(10) 0.0366(9) -0.0139(8) -0.0167(7) -0.0038(7)
F3 0.0238(7) 0.0218(7) 0.0488(10) 0.0083(7) -0.0173(7) -0.0028(6)
F4 0.0266(8) 0.0324(8) 0.0472(10) -0.0025(7) 0.0177(7) -0.0055(7)
F5 0.0277(8) 0.0442(9) 0.0393(9) -0.0244(8) -0.0063(7) 0.0013(7)
F6 0.0297(8) 0.0415(9) 0.0253(8) -0.0011(7) -0.0071(6) 0.0136(7)
F7 0.0534(12) 0.0384(10) 0.0448(11) 0.0116(8) 0.0249(9) -0.0070(9)
F8 0.0419(10) 0.0618(12) 0.0439(10) -0.0340(9) 0.0154(8) -0.0230(9)
F9 0.0193(8) 0.0582(11) 0.0426(10) -0.0076(8) -0.0002(7) -0.0073(7)
F10 0.0697(13) 0.0291(8) 0.0284(8) -0.0088(7) -0.0182(8) -0.0135(8)
F11 0.0542(11) 0.0186(7) 0.0334(8) -0.0002(6) -0.0042(8) -0.0121(7)
F12 0.0295(9) 0.0278(8) 0.0509(10) -0.0087(7) -0.0047(8) 0.0038(7)
F13 0.0670(14) 0.0797(15) 0.0235(8) 0.0011(9) 0.0059(8) -0.0439(12)
F14 0.0643(12) 0.0351(9) 0.0273(8) -0.0055(7) -0.0181(8) -0.0072(8)
F15 0.0755(14) 0.0291(8) 0.0320(9) -0.0138(7) -0.0087(9) -0.0110(9)
F16 0.0501(19) 0.0443(14) 0.0510(13) 0.0151(11) 0.0290(17) 0.0240(15)
F17 0.0431(12) 0.0210(9) 0.0522(14) 0.0085(9) -0.0068(10) -0.0161(8)
F18 0.0651(17) 0.0253(9) 0.0699(18) 0.0043(10) -0.0439(15) -0.0035(10)
F18' 0.0651(17) 0.0253(9) 0.0699(18) 0.0043(10) -0.0439(15) -0.0035(10)
F17' 0.0431(12) 0.0210(9) 0.0522(14) 0.0085(9) -0.0068(10) -0.0161(8)
F16' 0.0501(19) 0.0443(14) 0.0510(13) 0.0151(11) 0.0290(17) 0.0240(15)
C1 0.0163(10) 0.0171(10) 0.0190(10) 0.0035(8) -0.0047(8) -0.0057(8)
C2 0.0180(10) 0.0212(10) 0.0181(10) -0.0018(8) -0.0035(8) -0.0048(8)
C3 0.0168(10) 0.0184(10) 0.0151(10) 0.0013(8) -0.0011(8) -0.0048(8)
C4 0.0169(10) 0.0214(11) 0.0280(12) 0.0026(9) -0.0071(9) -0.0068(8)
C5 0.0171(10) 0.0248(11) 0.0164(10) -0.0017(8) -0.0018(8) -0.0015(9)
C6 0.0176(10) 0.0233(11) 0.0147(10) -0.0005(8) -0.0028(8) -0.0080(8)
C7 0.0224(11) 0.0203(10) 0.0194(10) 0.0015(8) -0.0034(9) -0.0102(9)
C8 0.0201(11) 0.0170(10) 0.0196(10) -0.0016(8) -0.0075(8) -0.0055(8)
C9 0.0242(12) 0.0254(12) 0.0222(11) -0.0020(9) 0.0026(9) -0.0098(9)
C10 0.0324(13) 0.0196(11) 0.0222(11) -0.0039(9) -0.0060(10) -0.0068(10)
C11 0.0298(12) 0.0216(11) 0.0192(11) -0.0015(9) 0.0013(9) -0.0123(9)
C12 0.0367(14) 0.0206(11) 0.0253(12) -0.0050(9) 0.0021(11) -0.0045(10)
C13 0.0208(11) 0.0163(10) 0.0272(12) 0.0012(9) 0.0032(9) -0.0064(9)
C14 0.0443(16) 0.0273(13) 0.0202(12) -0.0047(10) -0.0014(11) -0.0121(11)
C15 0.0279(13) 0.0181(11) 0.0335(14) 0.0012(10) 0.0004(10) -0.0040(9)
C16 0.0239(11) 0.0233(11) 0.0154(10) 0.0016(8) -0.0073(8) -0.0096(9)
C17 0.0228(12) 0.0460(16) 0.0227(12) 0.0039(11) -0.0027(10) -0.0084(11)
C18 0.0225(11) 0.0231(11) 0.0151(10) 0.0048(8) -0.0060(8) -0.0067(9)
C19 0.0285(12) 0.0169(10) 0.0199(11) 0.0026(8) -0.0073(9) -0.0022(9)
C20 0.0297(12) 0.0186(10) 0.0182(10) 0.0045(8) -0.0058(9) -0.0089(9)
C21 0.0343(15) 0.0477(16) 0.0301(14) 0.0043(12) -0.0150(12) -0.0205(13)
C22 0.0197(11) 0.0214(10) 0.0179(10) 0.0006(8) -0.0027(8) -0.0069(9)
C23 0.0213(11) 0.0221(11) 0.0182(10) 0.0072(8) -0.0051(8) -0.0112(9)
C24 0.0235(12) 0.0257(12) 0.0222(11) -0.0027(9) -0.0024(9) -0.0060(9)
C25 0.0169(11) 0.0267(12) 0.0281(12) -0.0002(10) -0.0038(9) -0.0039(9)

loop_
_atom_type_symbol
_atom_type_description
_atom_type_scat_dispersion_real
_atom_type_scat_dispersion_imag
_atom_type_scat_source
C C 0.0033 0.0016 'International Tables Vol C Tables 4.2.6.8 and 6.1.1.4'
H H 0.0000 0.0000 'International Tables Vol C Tables 4.2.6.8 and 6.1.1.4'
O O 0.0106 0.0060 'International Tables Vol C Tables 4.2.6.8 and 6.1.1.4'
F F 0.0171 0.0103 'International Tables Vol C Tables 4.2.6.8 and 6.1.1.4'
Eu Eu -0.1578 3.6682 'International Tables Vol C Tables 4.2.6.8 and 6.1.1.4'

loop_
_geom_angle_atom_site_label_1
_geom_angle_atom_site_label_2
_geom_angle_atom_site_label_3
_geom_angle
_geom_angle_site_symmetry_1
_geom_angle_site_symmetry_3
_geom_angle_publ_flag
O1 Eu1 O3 82.76(6) . . ?
O1 Eu1 O6 76.01(6) . . ?
O3 Eu1 O6 82.51(6) . . ?
O1 Eu1 O2 72.36(5) . . ?
O3 Eu1 O2 137.83(6) . . ?
O6 Eu1 O2 121.76(6) . . ?
O1 Eu1 O7 142.59(6) . . ?
O3 Eu1 O7 102.81(6) . . ?
O6 Eu1 O7 141.14(6) . . ?
O2 Eu1 O7 79.84(6) . . ?
O1 Eu1 O5 141.81(6) . . ?
O3 Eu1 O5 72.42(6) . . ?
O6 Eu1 O5 72.42(6) . . ?
O2 Eu1 O5 143.91(6) . . ?
O7 Eu1 O5 72.75(6) . . ?
O1 Eu1 O9 114.17(6) . . ?
O3 Eu1 O9 148.32(6) . . ?
O6 Eu1 O9 76.54(6) . . ?
O2 Eu1 O9 73.85(6) . . ?
O7 Eu1 O9 80.25(6) . . ?
O5 Eu1 O9 78.69(6) . . ?
O1 Eu1 O4 78.92(6) . . ?
O3 Eu1 O4 70.12(6) . . ?
O6 Eu1 O4 144.82(6) . . ?
O2 Eu1 O4 72.01(5) . . ?
O7 Eu1 O4 68.86(6) . . ?
O5 Eu1 O4 117.16(6) . . ?
O9 Eu1 O4 137.09(6) . . ?
C1 O1 Eu1 133.21(14) . . ?
C3 O2 Eu1 131.95(14) . . ?
C6 O3 Eu1 135.26(15) . . ?
C8 O4 Eu1 133.68(15) . . ?
C11 O5 Eu1 133.62(16) . . ?
C13 O6 Eu1 135.24(16) . . ?
C16 O7 Eu1 157.16(16) . . ?
C16 O8 C18 119.84(18) . . ?
C22 O9 Eu1 173.71(16) . . ?
C22 O10 C23 117.57(17) . . ?
O1 C1 C2 128.2(2) . . ?
O1 C1 C4 113.4(2) . . ?
C2 C1 C4 118.4(2) . . ?
C1 C2 C3 120.6(2) . . ?
C1 C2 H2A 119.7 . . ?
C3 C2 H2A 119.7 . . ?
O2 C3 C2 128.1(2) . . ?
O2 C3 C5 113.54(19) . . ?
C2 C3 C5 118.3(2) . . ?
F2 C4 F3 107.6(2) . . ?
F2 C4 F1 107.5(2) . . ?
F3 C4 F1 106.96(19) . . ?
F2 C4 C1 113.73(19) . . ?
F3 C4 C1 110.59(19) . . ?
F1 C4 C1 110.17(19) . . ?
F6 C5 F5 106.7(2) . . ?
F6 C5 F4 107.8(2) . . ?
F5 C5 F4 107.27(19) . . ?
F6 C5 C3 110.33(18) . . ?
F5 C5 C3 113.65(19) . . ?
F4 C5 C3 110.77(19) . . ?
O3 C6 C7 128.1(2) . . ?
O3 C6 C9 113.3(2) . . ?
C7 C6 C9 118.6(2) . . ?
C6 C7 C8 120.0(2) . . ?
C6 C7 H7A 120.0 . . ?
C8 C7 H7A 120.0 . . ?
O4 C8 C7 127.2(2) . . ?
O4 C8 C10 114.1(2) . . ?
C7 C8 C10 118.8(2) . . ?
F8 C9 F9 107.6(2) . . ?
F8 C9 F7 106.1(2) . . ?
F9 C9 F7 107.4(2) . . ?
F8 C9 C6 111.0(2) . . ?
F9 C9 C6 110.7(2) . . ?
F7 C9 C6 113.7(2) . . ?
F10 C10 F11 107.5(2) . . ?
F10 C10 F12 107.5(2) . . ?
F11 C10 F12 107.0(2) . . ?
F10 C10 C8 110.3(2) . . ?
F11 C10 C8 113.5(2) . . ?
F12 C10 C8 110.7(2) . . ?
O5 C11 C12 128.3(2) . . ?
O5 C11 C14 114.8(2) . . ?
C12 C11 C14 116.8(2) . . ?
C13 C12 C11 121.7(2) . . ?
C13 C12 H12A 119.1 . . ?
C11 C12 H12A 119.1 . . ?
O6 C13 C12 128.0(2) . . ?
O6 C13 C15 114.6(2) . . ?
C12 C13 C15 117.3(2) . . ?
F13 C14 F14 105.8(2) . . ?
F13 C14 F15 108.4(2) . . ?
F14 C14 F15 106.6(2) . . ?
F13 C14 C11 110.1(2) . . ?
F14 C14 C11 112.5(2) . . ?
F15 C14 C11 113.1(2) . . ?
F17' C15 F16' 106.2(13) . . ?
F17' C15 F18' 114.0(12) . . ?
F16' C15 F18' 97.6(14) . . ?
F16 C15 F18 109.8(3) . . ?
F16 C15 F17 106.8(3) . . ?
F18 C15 F17 104.1(2) . . ?
F17' C15 C13 119.6(8) . . ?
F16' C15 C13 108.9(11) . . ?
F18' C15 C13 108.1(7) . . ?
F16 C15 C13 113.9(2) . . ?
F18 C15 C13 112.5(2) . . ?
F17 C15 C13 109.1(2) . . ?
O7 C16 O8 122.7(2) . . ?
O7 C16 C17 124.6(2) . . ?
O8 C16 C17 112.7(2) . . ?
C16 C17 H17A 109.5 . . ?
C16 C17 H17B 109.5 . . ?
H17A C17 H17B 109.4 . . ?
C16 C17 H17C 109.5 . . ?
H17A C17 H17C 109.4 . . ?
H17B C17 H17C 109.4 . . ?
C20 C18 C19 122.3(2) . . ?
C20 C18 O8 122.6(2) . . ?
C19 C18 O8 115.0(2) . . ?
C20 C19 C18 119.2(2) 2 . ?
C20 C19 H19A 120.4 2 . ?
C18 C19 H19A 120.4 . . ?
C18 C20 C19 118.5(2) . 2 ?
C18 C20 H20A 120.7 . . ?
C19 C20 H20A 120.7 2 . ?
C22 C21 H21A 109.5 . . ?
C22 C21 H21B 109.5 . . ?
H21A C21 H21B 109.5 . . ?
C22 C21 H21C 109.5 . . ?
H21A C21 H21C 109.5 . . ?
H21B C21 H21C 109.5 . . ?
O9 C22 O10 122.8(2) . . ?
O9 C22 C21 125.1(2) . . ?
O10 C22 C21 112.2(2) . . ?
C25 C23 C24 122.8(2) 2_564 . ?
C25 C23 O10 118.4(2) 2_564 . ?
C24 C23 O10 118.7(2) . . ?
C23 C24 C25 118.6(2) . . ?
C23 C24 H24A 120.7 . . ?
C25 C24 H24A 120.7 . . ?
C23 C25 C24 118.5(2) 2_564 . ?
C23 C25 H25A 120.7 2_564 . ?
C24 C25 H25A 120.7 . . ?

loop_
_geom_bond_atom_site_label_1
_geom_bond_atom_site_label_2
_geom_bond_distance
_geom_bond_site_symmetry_2
_geom_bond_publ_flag
Eu1 O1 2.3526(16) . ?
Eu1 O3 2.3556(16) . ?
Eu1 O6 2.3668(16) . ?
Eu1 O2 2.3664(15) . ?
Eu1 O7 2.4048(16) . ?
Eu1 O5 2.4094(16) . ?
Eu1 O9 2.4144(16) . ?
Eu1 O4 2.4276(16) . ?
O1 C1 1.253(3) . ?
O2 C3 1.250(3) . ?
O3 C6 1.252(3) . ?
O4 C8 1.248(3) . ?
O5 C11 1.243(3) . ?
O6 C13 1.256(3) . ?
O7 C16 1.209(3) . ?
O8 C16 1.335(3) . ?
O8 C18 1.414(3) . ?
O9 C22 1.206(3) . ?
O10 C22 1.340(3) . ?
O10 C23 1.414(3) . ?
F1 C4 1.340(3) . ?
F2 C4 1.325(3) . ?
F3 C4 1.330(3) . ?
F4 C5 1.329(3) . ?
F5 C5 1.330(3) . ?
F6 C5 1.323(3) . ?
F7 C9 1.328(3) . ?
F8 C9 1.321(3) . ?
F9 C9 1.326(3) . ?
F10 C10 1.331(3) . ?
F11 C10 1.333(3) . ?
F12 C10 1.334(3) . ?
F13 C14 1.326(3) . ?
F14 C14 1.326(3) . ?
F15 C14 1.333(3) . ?
F16 C15 1.316(4) . ?
F17 C15 1.350(3) . ?
F18 C15 1.338(4) . ?
F18' C15 1.285(17) . ?
F17' C15 1.159(15) . ?
F16' C15 1.33(3) . ?
C1 C2 1.389(3) . ?
C1 C4 1.535(3) . ?
C2 C3 1.393(3) . ?
C2 H2A 0.9500 . ?
C3 C5 1.535(3) . ?
C6 C7 1.390(3) . ?
C6 C9 1.533(3) . ?
C7 C8 1.398(3) . ?
C7 H7A 0.9500 . ?
C8 C10 1.532(3) . ?
C11 C12 1.393(4) . ?
C11 C14 1.543(3) . ?
C12 C13 1.384(4) . ?
C12 H12A 0.9500 . ?
C13 C15 1.540(3) . ?
C16 C17 1.489(3) . ?
C17 H17A 0.9802 . ?
C17 H17B 0.9802 . ?
C17 H17C 0.9802 . ?
C18 C20 1.377(3) . ?
C18 C19 1.387(3) . ?
C19 C20 1.389(3) 2 ?
C19 H19A 0.9500 . ?
C20 C19 1.389(3) 2 ?
C20 H20A 0.9500 . ?
C21 C22 1.494(3) . ?
C21 H21A 0.9800 . ?
C21 H21B 0.9800 . ?
C21 H21C 0.9800 . ?
C23 C25 1.373(3) 2_564 ?
C23 C24 1.374(3) . ?
C24 C25 1.391(3) . ?
C24 H24A 0.9500 . ?
C25 C23 1.373(3) 2_564 ?
C25 H25A 0.9500 . ?

loop_
_geom_torsion_atom_site_label_1
_geom_torsion_atom_site_label_2
_geom_torsion_atom_site_label_3
_geom_torsion_atom_site_label_4
_geom_torsion
_geom_torsion_site_symmetry_1
_geom_torsion_site_symmetry_2
_geom_torsion_site_symmetry_3
_geom_torsion_site_symmetry_4
_geom_torsion_publ_flag
O3 Eu1 O1 C1 -124.6(2) . . . . ?
O6 Eu1 O1 C1 151.3(2) . . . . ?
O2 Eu1 O1 C1 20.90(19) . . . . ?
O7 Eu1 O1 C1 -23.0(2) . . . . ?
O5 Eu1 O1 C1 -173.78(17) . . . . ?
O9 Eu1 O1 C1 83.3(2) . . . . ?
O4 Eu1 O1 C1 -53.55(19) . . . . ?
O1 Eu1 O2 C3 -24.74(18) . . . . ?
O3 Eu1 O2 C3 32.0(2) . . . . ?
O6 Eu1 O2 C3 -85.05(19) . . . . ?
O7 Eu1 O2 C3 129.92(19) . . . . ?
O5 Eu1 O2 C3 170.69(17) . . . . ?
O9 Eu1 O2 C3 -147.4(2) . . . . ?
O4 Eu1 O2 C3 59.01(19) . . . . ?
O1 Eu1 O3 C6 104.3(2) . . . . ?
O6 Eu1 O3 C6 -178.9(2) . . . . ?
O2 Eu1 O3 C6 50.8(2) . . . . ?
O7 Eu1 O3 C6 -38.1(2) . . . . ?
O5 Eu1 O3 C6 -105.1(2) . . . . ?
O9 Eu1 O3 C6 -130.2(2) . . . . ?
O4 Eu1 O3 C6 23.5(2) . . . . ?
O1 Eu1 O4 C8 -109.6(2) . . . . ?
O3 Eu1 O4 C8 -23.4(2) . . . . ?
O6 Eu1 O4 C8 -64.5(2) . . . . ?
O2 Eu1 O4 C8 175.5(2) . . . . ?
O7 Eu1 O4 C8 89.7(2) . . . . ?
O5 Eu1 O4 C8 33.5(2) . . . . ?
O9 Eu1 O4 C8 136.7(2) . . . . ?
O1 Eu1 O5 C11 -27.1(3) . . . . ?
O3 Eu1 O5 C11 -79.1(2) . . . . ?
O6 Eu1 O5 C11 8.5(2) . . . . ?
O2 Eu1 O5 C11 128.6(2) . . . . ?
O7 Eu1 O5 C11 170.9(2) . . . . ?
O9 Eu1 O5 C11 87.8(2) . . . . ?
O4 Eu1 O5 C11 -134.8(2) . . . . ?
O1 Eu1 O6 C13 155.0(2) . . . . ?
O3 Eu1 O6 C13 70.6(2) . . . . ?
O2 Eu1 O6 C13 -146.5(2) . . . . ?
O7 Eu1 O6 C13 -30.5(3) . . . . ?
O5 Eu1 O6 C13 -3.3(2) . . . . ?
O9 Eu1 O6 C13 -85.5(2) . . . . ?
O4 Eu1 O6 C13 109.2(2) . . . . ?
O1 Eu1 O7 C16 15.0(5) . . . . ?
O3 Eu1 O7 C16 109.8(4) . . . . ?
O6 Eu1 O7 C16 -156.2(4) . . . . ?
O2 Eu1 O7 C16 -27.2(4) . . . . ?
O5 Eu1 O7 C16 176.6(4) . . . . ?
O9 Eu1 O7 C16 -102.3(4) . . . . ?
O4 Eu1 O7 C16 47.3(4) . . . . ?
O1 Eu1 O9 C22 12.9(16) . . . . ?
O3 Eu1 O9 C22 -104.7(16) . . . . ?
O6 Eu1 O9 C22 -54.8(16) . . . . ?
O2 Eu1 O9 C22 74.5(16) . . . . ?
O7 Eu1 O9 C22 156.6(16) . . . . ?
O5 Eu1 O9 C22 -129.2(16) . . . . ?
O4 Eu1 O9 C22 112.9(15) . . . . ?
Eu1 O1 C1 C2 -13.2(4) . . . . ?
Eu1 O1 C1 C4 167.02(14) . . . . ?
O1 C1 C2 C3 -4.4(4) . . . . ?
C4 C1 C2 C3 175.4(2) . . . . ?
Eu1 O2 C3 C2 21.6(3) . . . . ?
Eu1 O2 C3 C5 -161.00(14) . . . . ?
C1 C2 C3 O2 -0.1(4) . . . . ?
C1 C2 C3 C5 -177.4(2) . . . . ?
O1 C1 C4 F2 175.82(19) . . . . ?
C2 C1 C4 F2 -4.0(3) . . . . ?
O1 C1 C4 F3 54.6(3) . . . . ?
C2 C1 C4 F3 -125.2(2) . . . . ?
O1 C1 C4 F1 -63.4(3) . . . . ?
C2 C1 C4 F1 116.8(2) . . . . ?
O2 C3 C5 F6 46.6(3) . . . . ?
C2 C3 C5 F6 -135.7(2) . . . . ?
O2 C3 C5 F5 166.45(19) . . . . ?
C2 C3 C5 F5 -15.8(3) . . . . ?
O2 C3 C5 F4 -72.7(2) . . . . ?
C2 C3 C5 F4 105.0(2) . . . . ?
Eu1 O3 C6 C7 -17.6(4) . . . . ?
Eu1 O3 C6 C9 164.89(16) . . . . ?
O3 C6 C7 C8 -3.4(4) . . . . ?
C9 C6 C7 C8 173.9(2) . . . . ?
Eu1 O4 C8 C7 17.5(4) . . . . ?
Eu1 O4 C8 C10 -164.09(15) . . . . ?
C6 C7 C8 O4 2.9(4) . . . . ?
C6 C7 C8 C10 -175.4(2) . . . . ?
O3 C6 C9 F8 -46.9(3) . . . . ?
C7 C6 C9 F8 135.3(2) . . . . ?
O3 C6 C9 F9 72.5(3) . . . . ?
C7 C6 C9 F9 -105.2(2) . . . . ?
O3 C6 C9 F7 -166.5(2) . . . . ?
C7 C6 C9 F7 15.8(3) . . . . ?
O4 C8 C10 F10 -67.7(3) . . . . ?
C7 C8 C10 F10 110.8(2) . . . . ?
O4 C8 C10 F11 171.5(2) . . . . ?
C7 C8 C10 F11 -10.0(3) . . . . ?
O4 C8 C10 F12 51.1(3) . . . . ?
C7 C8 C10 F12 -130.3(2) . . . . ?
Eu1 O5 C11 C12 -10.9(4) . . . . ?
Eu1 O5 C11 C14 165.62(16) . . . . ?
O5 C11 C12 C13 4.2(4) . . . . ?
C14 C11 C12 C13 -172.3(2) . . . . ?
Eu1 O6 C13 C12 0.0(4) . . . . ?
Eu1 O6 C13 C15 178.13(15) . . . . ?
C11 C12 C13 O6 1.4(4) . . . . ?
C11 C12 C13 C15 -176.7(2) . . . . ?
O5 C11 C14 F13 -90.7(3) . . . . ?
C12 C11 C14 F13 86.3(3) . . . . ?
O5 C11 C14 F14 27.0(3) . . . . ?
C12 C11 C14 F14 -156.0(2) . . . . ?
O5 C11 C14 F15 147.8(2) . . . . ?
C12 C11 C14 F15 -35.2(3) . . . . ?
O6 C13 C15 F17' -59.4(11) . . . . ?
C12 C13 C15 F17' 119.0(11) . . . . ?
O6 C13 C15 F16' 178.4(12) . . . . ?
C12 C13 C15 F16' -3.3(13) . . . . ?
O6 C13 C15 F18' 73.3(10) . . . . ?
C12 C13 C15 F18' -108.3(10) . . . . ?
O6 C13 C15 F16 148.8(3) . . . . ?
C12 C13 C15 F16 -32.8(4) . . . . ?
O6 C13 C15 F18 23.1(3) . . . . ?
C12 C13 C15 F18 -158.6(3) . . . . ?
O6 C13 C15 F17 -92.0(3) . . . . ?
C12 C13 C15 F17 86.4(3) . . . . ?
Eu1 O7 C16 O8 -124.2(4) . . . . ?
Eu1 O7 C16 C17 55.2(5) . . . . ?
C18 O8 C16 O7 6.5(3) . . . . ?
C18 O8 C16 C17 -173.0(2) . . . . ?
C16 O8 C18 C20 -52.3(3) . . . . ?
C16 O8 C18 C19 130.5(2) . . . . ?
C20 C18 C19 C20 0.4(4) . . . 2 ?
O8 C18 C19 C20 177.7(2) . . . 2 ?
C19 C18 C20 C19 -0.4(4) . . . 2 ?
O8 C18 C20 C19 -177.4(2) . . . 2 ?
Eu1 O9 C22 O10 -10.7(17) . . . . ?
Eu1 O9 C22 C21 168.8(14) . . . . ?
C23 O10 C22 O9 -2.7(3) . . . . ?
C23 O10 C22 C21 177.7(2) . . . . ?
C22 O10 C23 C25 -94.4(3) . . . 2_564 ?
C22 O10 C23 C24 88.8(3) . . . . ?
C25 C23 C24 C25 0.6(4) 2_564 . . . ?
O10 C23 C24 C25 177.3(2) . . . . ?
C23 C24 C25 C23 -0.6(4) . . . 2_564 ?
